data_9004510
loop_
_publ_author_name
'Guggenheim, S.'
'Zhan, W.'

_publ_section_title
;
 Effect of temperature on the structures of lizardite-1T and lizardite-2H1
 Sample: T = 480 C
;
_journal_name_full 'The Canadian Mineralogist'
_journal_page_first 1587
_journal_page_last 1594
_journal_volume 36
_journal_year 1998
_chemical_formula_sum 'H4 Mg3 O9 Si2'
_chemical_name_mineral Lizardite-1T
_space_group_IT_number 157
_symmetry_space_group_name_Hall 'P 3 -2'
_symmetry_space_group_name_H-M 'P 3 1 m'
_cell_angle_alpha 90
_cell_angle_beta 90
_cell_angle_gamma 120
_cell_length_a 5.332
_cell_length_b 5.332
_cell_length_c 7.332
_cell_formula_units_Z 1
_cell_volume 180.523
_database_code_amcsd 0005585
_diffrn_ambient_temperature 753.15
_exptl_crystal_density_diffrn 2.549
_cod_original_formula_sum 'Mg3 Si2 H4 O9'
_cod_database_code 9004510

loop_
_space_group_symop_operation_xyz
x,y,z
x-y,-y,z
-y,x-y,z
y,x,z
-x+y,-x,z
-x,-x+y,z

loop_
_atom_site_aniso_label
_atom_site_aniso_U_11
_atom_site_aniso_U_22
_atom_site_aniso_U_33
_atom_site_aniso_U_12
_atom_site_aniso_U_13
_atom_site_aniso_U_23
Mg 0.01100 0.01100 0.03400 0.00550 -0.00010 0.00000
Si 0.01260 0.01260 0.03600 0.00630 0.00000 0.00000
O1 0.01500 0.01500 0.03000 0.00750 0.00000 0.00000
O2 0.02300 0.01300 0.03700 0.00650 -0.00300 0.00000
O3 0.02200 0.02000 0.02500 0.01000 0.00100 0.00000
O4 0.02200 0.02200 0.02800 0.01100 0.00000 0.00000

loop_
_atom_site_label
_atom_site_fract_x
_atom_site_fract_y
_atom_site_fract_z
Mg 0.33210 0.00000 0.45700
Si 0.33333 0.66667 0.07800
H1 0.57200 0.00000 0.73000
H2 0.00000 0.00000 0.19000
O1 0.33333 0.66667 0.29140
O2 0.50000 0.00000 -0.00500
O3 0.66400 0.00000 0.59200
O4 0.00000 0.00000 0.30600

loop_
_cod_related_entry_id
_cod_related_entry_database
_cod_related_entry_code
1 AMCSD 0005585
